data_1509615
loop_
_publ_author_name
'Crespin, M.A.'
'Zandbergen, H.W.'
'Vente, J.F.'
'Skarstad, P.M.'

_publ_section_title
;
 Two structures of Ag2-x V4 O11, determined by high resolution electron
 microscopy
;
_journal_name_full 'Journal of Solid State Chemistry'
_journal_page_first 167
_journal_page_last 175
_journal_paper_doi 10.1006/jssc.1994.1152
_journal_volume 110
_journal_year 1994
_chemical_formula_sum 'Ag1.92 O11 V4'
_chemical_name_systematic 'Ag1.92 V4 O11'
_space_group_IT_number 12
_symmetry_space_group_name_Hall '-C 2y'
_symmetry_space_group_name_H-M 'C 1 2/m 1'
_cell_angle_alpha 90
_cell_angle_beta 128.74
_cell_angle_gamma 90
_cell_formula_units_Z 2
_cell_length_a 14.51
_cell_length_b 3.5766
_cell_length_c 9.564
_cell_volume 387.140
_citation_journal_id_ASTM JSSCBI
_cod_data_source_file silver1-2_621.cif
_cod_data_source_block Ag1.92O11V4
_cod_original_cell_volume 387.1404
_cod_database_code 1509615

loop_
_symmetry_equiv_pos_as_xyz
x,y,z
-x,y,-z
-x,-y,-z
x,-y,z
x+1/2,y+1/2,z
-x+1/2,y+1/2,-z
-x+1/2,-y+1/2,-z
x+1/2,-y+1/2,z

loop_
_atom_site_label
_atom_site_type_symbol
_atom_site_fract_x
_atom_site_fract_y
_atom_site_fract_z
_atom_site_occupancy
_atom_site_U_iso_or_equiv
O2 O-2 0.646 0 0.088 1 0.0
V1 V+5 0.1469 0 0.1425 1 0.0
O4 O-2 0.188 0 0.347 1 0.0
O5 O-2 0.321 0 0.273 1 0.0
O3 O-2 0.845 0 0.091 1 0.0
O1 O-2 0 0 0 1 0.0
O6 O-2 0.518 0 0.325 1 0.0
V2 V+5 0.3654 0 0.1472 1 0.0
Ag1 Ag+1 0.1197 0 0.5093 0.96 0.0
